data_7035753
loop_
_publ_author_name
'Tian, Haiquan'
'Bao, Song-Song'
'Zheng, Li-Min'

_publ_section_title
;
 Enlarging the ring by incorporating a phosphonate coligand: from the
 cyclic hexanuclear to octanuclear dysprosium clusters.
;
_journal_issue 32
_journal_name_full 'Dalton transactions (Cambridge, England : 2003)'
_journal_page_first 14208
_journal_page_last 14212
_journal_paper_doi 10.1039/c5dt02468d
_journal_volume 44
_journal_year 2015
_chemical_formula_moiety 'C52 H56 Dy6 N16 O34, 2(C H4 O), 4(H2 O)'
_chemical_formula_sum 'C54 H72 Dy6 N16 O40'
_chemical_formula_weight 2560.27
_chemical_name_systematic
;
 ?
;
_space_group_crystal_system monoclinic
_space_group_IT_number 14
_space_group_name_Hall '-P 2ybc'
_space_group_name_H-M_alt 'P 1 21/c 1'
_symmetry_space_group_name_Hall '-P 2ybc'
_symmetry_space_group_name_H-M 'P 1 21/c 1'
_atom_sites_solution_hydrogens mixed
_audit_creation_method SHELXL-2013
_audit_update_record
;
2015-05-22 deposited with the CCDC.
2015-07-10 downloaded from the CCDC.
;
_cell_angle_alpha 90
_cell_angle_beta 118.2550(10)
_cell_angle_gamma 90
_cell_formula_units_Z 2
_cell_length_a 14.5013(16)
_cell_length_b 20.839(2)
_cell_length_c 14.9042(16)
_cell_measurement_reflns_used 4436
_cell_measurement_temperature 123(2)
_cell_measurement_theta_max 27.364
_cell_measurement_theta_min 2.522
_cell_volume 3967.3(7)
_computing_cell_refinement SMART
_computing_data_collection 'SMART (Bruker, 2000)'
_computing_data_reduction 'SAINT (Bruker, 2000)'
_computing_molecular_graphics SHELXTL
_computing_publication_material SHELXTL
_computing_structure_refinement 'SHELXL-2013 (Sheldrick, 2013)'
_computing_structure_solution 'SHELXTL (Bruker, 2000)'
_diffrn_ambient_temperature 123(2)
_diffrn_measured_fraction_theta_full 0.994
_diffrn_measured_fraction_theta_max 0.994
_diffrn_measurement_device_type 'Bruker APEX DUO'
_diffrn_radiation_type MoK\a
_diffrn_radiation_wavelength 0.71073
_diffrn_reflns_av_R_equivalents 0.0864
_diffrn_reflns_av_unetI/netI 0.0743
_diffrn_reflns_laue_measured_fraction_full 0.994
_diffrn_reflns_laue_measured_fraction_max 0.994
_diffrn_reflns_limit_h_max 17
_diffrn_reflns_limit_h_min -17
_diffrn_reflns_limit_k_max 25
_diffrn_reflns_limit_k_min -23
_diffrn_reflns_limit_l_max 18
_diffrn_reflns_limit_l_min -17
_diffrn_reflns_number 31340
_diffrn_reflns_point_group_measured_fraction_full 0.994
_diffrn_reflns_point_group_measured_fraction_max 0.994
_diffrn_reflns_theta_full 25.242
_diffrn_reflns_theta_max 25.998
_diffrn_reflns_theta_min 1.594
_exptl_absorpt_coefficient_mu 5.680
_exptl_absorpt_correction_T_max 0.848
_exptl_absorpt_correction_T_min 0.815
_exptl_absorpt_correction_type multi-scan
_exptl_absorpt_process_details 'SADABS(Bruker, 2000)'
_exptl_crystal_colour 'pale yellow'
_exptl_crystal_density_diffrn 2.143
_exptl_crystal_description block
_exptl_crystal_F_000 2448
_exptl_crystal_size_max 0.040
_exptl_crystal_size_mid 0.030
_exptl_crystal_size_min 0.030
_refine_diff_density_max 1.145
_refine_diff_density_min -1.019
_refine_diff_density_rms 0.197
_refine_ls_extinction_method none
_refine_ls_goodness_of_fit_ref 1.006
_refine_ls_hydrogen_treatment constr
_refine_ls_matrix_type full
_refine_ls_number_parameters 542
_refine_ls_number_reflns 7764
_refine_ls_number_restraints 81
_refine_ls_restrained_S_all 1.009
_refine_ls_R_factor_all 0.0727
_refine_ls_R_factor_gt 0.0424
_refine_ls_shift/su_max 0.004
_refine_ls_shift/su_mean 0.000
_refine_ls_structure_factor_coef Fsqd
_refine_ls_weighting_details 'w=1/[\s^2^(Fo^2^)+(0.0262P)^2^+17.8552P] where P=(Fo^2^+2Fc^2^)/3'
_refine_ls_weighting_scheme calc
_refine_ls_wR_factor_gt 0.0771
_refine_ls_wR_factor_ref 0.0868
_reflns_Friedel_coverage 0.000
_reflns_number_gt 5656
_reflns_number_total 7764
_reflns_threshold_expression 'I > 2\s(I)'
_cod_data_source_file c5dt02468d2.cif
_cod_data_source_block 1
_cod_depositor_comments 'Adding full bibliography for 7035753--7035754.cif.'
_cod_original_cell_volume 3967.3(8)
_cod_database_code 7035753
_shelx_space_group_comment
;
The symmetry employed for this shelxl refinement is uniquely defined
by the following loop, which should always be used as a source of
symmetry information in preference to the above space-group names.
They are only intended as comments.
;
_shelx_estimated_absorpt_t_min 0.805
_shelx_estimated_absorpt_t_max 0.848
_shelxl_version_number 2013-4

loop_
_space_group_symop_operation_xyz
'x, y, z'
'-x, y+1/2, -z+1/2'
'-x, -y, -z'
'x, -y-1/2, z-1/2'

loop_
_atom_site_label
_atom_site_type_symbol
_atom_site_fract_x
_atom_site_fract_y
_atom_site_fract_z
_atom_site_U_iso_or_equiv
_atom_site_adp_type
_atom_site_occupancy
_atom_site_site_symmetry_order
_atom_site_calc_flag
_atom_site_refinement_flags_posn
_atom_site_refinement_flags_adp
_atom_site_refinement_flags_occupancy
_atom_site_disorder_assembly
_atom_site_disorder_group
Dy1 Dy 0.35098(3) 0.44027(2) 0.64984(3) 0.01767(10) Uani 1 1 d . . . . .
Dy2 Dy 0.33572(3) 0.53326(2) 0.20065(3) 0.01813(10) Uani 1 1 d . . . . .
Dy3 Dy 0.22058(3) 0.40440(2) 0.33770(3) 0.01811(10) Uani 1 1 d . . . . .
C1 C 0.2116(7) 0.3754(4) 0.7662(6) 0.0247(19) Uani 1 1 d . . . . .
H1A H 0.2652 0.3946 0.8260 0.037 Uiso 1 1 calc R U . . .
C2 C 0.1290(7) 0.3437(4) 0.7710(7) 0.026(2) Uani 1 1 d . . . . .
H2A H 0.1261 0.3443 0.8334 0.038 Uiso 1 1 calc R U . . .
C3 C 0.0619(7) 0.3151(5) 0.6063(7) 0.034(2) Uani 1 1 d . . . . .
H3A H 0.0104 0.2937 0.5477 0.051 Uiso 1 1 calc R U . . .
C4 C 0.1417(6) 0.3474(4) 0.6000(6) 0.0204(18) Uani 1 1 d . . . . .
C5 C 0.1457(6) 0.3513(4) 0.5015(6) 0.0200(18) Uani 1 1 d . . . . .
C6 C -0.0050(7) 0.3172(4) 0.2549(6) 0.025(2) Uani 1 1 d . . . . .
H6A H -0.0561 0.2893 0.2561 0.038 Uiso 1 1 calc R U . . .
C7 C -0.0094(6) 0.3384(4) 0.1618(6) 0.0243(19) Uani 1 1 d . . . . .
H7A H -0.0625 0.3236 0.0978 0.037 Uiso 1 1 calc R U . . .
C8 C 0.1252(6) 0.4400(4) 0.0932(6) 0.0191(17) Uani 1 1 d . . . . .
C9 C 0.1227(6) 0.4684(4) 0.0019(6) 0.0206(18) Uani 1 1 d . . . . .
C10 C 0.0441(7) 0.4541(4) -0.0972(7) 0.026(2) Uani 1 1 d . . . . .
H10A H -0.0107 0.4256 -0.1060 0.039 Uiso 1 1 calc R U . . .
C11 C 0.1251(6) 0.5195(4) -0.1607(7) 0.027(2) Uani 1 1 d . . . . .
H11A H 0.1294 0.5378 -0.2170 0.040 Uiso 1 1 calc R U . . .
C12 C 0.2002(6) 0.5347(4) -0.0648(6) 0.026(2) Uani 1 1 d . . . . .
H12A H 0.2537 0.5641 -0.0564 0.039 Uiso 1 1 calc R U . . .
C13 C 0.3413(7) 0.3018(5) 0.3481(8) 0.0395(18) Uani 1 1 d . U . . .
C14 C 0.4076(7) 0.2447(4) 0.3608(8) 0.044(3) Uani 1 1 d . U . . .
H14A H 0.4158 0.2391 0.2997 0.065 Uiso 1 1 calc R U . . .
H14B H 0.3742 0.2065 0.3709 0.065 Uiso 1 1 calc R U . . .
H14C H 0.4765 0.2507 0.4201 0.065 Uiso 1 1 calc R U . . .
C15 C 0.4966(6) 0.3413(4) 0.6689(6) 0.0233(19) Uani 1 1 d . . . . .
C16 C 0.5644(7) 0.2876(4) 0.6666(8) 0.035(2) Uani 1 1 d . . . . .
H16A H 0.6263 0.2837 0.7336 0.053 Uiso 1 1 calc R U . . .
H16B H 0.5864 0.2967 0.6151 0.053 Uiso 1 1 calc R U . . .
H16C H 0.5247 0.2474 0.6497 0.053 Uiso 1 1 calc R U . . .
C17 C 0.2141(8) 0.5416(5) 0.6315(8) 0.0380(16) Uani 1 1 d . U . . .
C18 C 0.1525(10) 0.6000(6) 0.6208(9) 0.068(3) Uani 1 1 d . U . . .
H18A H 0.0863 0.5883 0.6192 0.102 Uiso 1 1 calc R U . . .
H18B H 0.1381 0.6221 0.5574 0.102 Uiso 1 1 calc R U . . .
H18C H 0.1922 0.6286 0.6787 0.102 Uiso 1 1 calc R U . . .
C19 C 0.3659(6) 0.5089(4) 0.4435(6) 0.0185(18) Uani 1 1 d . . . . .
C20 C 0.3944(7) 0.5744(4) 0.4815(6) 0.027(2) Uani 1 1 d . . . . .
H20A H 0.4708 0.5786 0.5169 0.040 Uiso 1 1 calc R U . . .
H20B H 0.3671 0.5840 0.5289 0.040 Uiso 1 1 calc R U . . .
H20C H 0.3645 0.6045 0.4242 0.040 Uiso 1 1 calc R U . . .
C21 C 0.2128(7) 0.6461(5) 0.1553(7) 0.034(2) Uani 1 1 d . . . . .
C22 C 0.1483(8) 0.7069(5) 0.1334(9) 0.049(3) Uani 1 1 d . . . . .
C23 C 0.5195(7) 0.5719(4) 0.7593(6) 0.0222(19) Uani 1 1 d . . . . .
C24 C 0.4529(7) 0.6294(4) 0.7445(7) 0.035(2) Uani 1 1 d . . . . .
H24A H 0.3802 0.6196 0.6950 0.052 Uiso 1 1 calc R U . . .
H24B H 0.4781 0.6651 0.7192 0.052 Uiso 1 1 calc R U . . .
H24C H 0.4564 0.6415 0.8097 0.052 Uiso 1 1 calc R U . . .
C25 C 0.4923(7) 0.5716(4) 0.0995(6) 0.0224(19) Uani 1 1 d . . . . .
C26 C 0.4851(7) 0.5888(4) -0.0011(6) 0.028(2) Uani 1 1 d . . . . .
H26A H 0.4155 0.5776 -0.0559 0.042 Uiso 1 1 calc R U . . .
H26B H 0.5384 0.5651 -0.0102 0.042 Uiso 1 1 calc R U . . .
H26C H 0.4966 0.6350 -0.0030 0.042 Uiso 1 1 calc R U . . .
N1 N 0.2166(6) 0.3791(3) 0.6787(5) 0.0252(16) Uani 1 1 d . . . . .
N2 N 0.0552(5) 0.3131(4) 0.6928(6) 0.0302(18) Uani 1 1 d . . . . .
N3 N 0.0684(5) 0.3245(4) 0.4253(5) 0.0266(17) Uani 1 1 d . . . . .
N4 N 0.0735(5) 0.3387(3) 0.3378(5) 0.0251(17) Uani 1 1 d . . . . .
N5 N 0.0612(5) 0.3783(3) 0.1676(5) 0.0224(16) Uani 1 1 d . . . . .
N6 N 0.0503(5) 0.3982(3) 0.0753(5) 0.0199(15) Uani 1 1 d . . . . .
N7 N 0.0445(5) 0.4794(4) -0.1793(5) 0.0261(17) Uani 1 1 d . . . . .
N8 N 0.2006(5) 0.5093(3) 0.0180(5) 0.0219(16) Uani 1 1 d . . . . .
O1 O 0.2200(4) 0.3844(3) 0.4992(4) 0.0218(13) Uani 1 1 d . . . . .
O2 O 0.1971(4) 0.4586(3) 0.1813(4) 0.0216(13) Uani 1 1 d . . . . .
O3 O 0.2472(5) 0.3028(3) 0.2835(6) 0.0557(19) Uani 1 1 d . U . . .
O4 O 0.3784(5) 0.3487(3) 0.4042(6) 0.0556(19) Uani 1 1 d . U . . .
O5 O 0.4037(4) 0.3308(3) 0.6501(4) 0.0260(14) Uani 1 1 d . . . . .
O6 O 0.5320(4) 0.3985(2) 0.6890(4) 0.0201(12) Uani 1 1 d . . . . .
O7 O 0.2738(5) 0.5199(3) 0.7179(5) 0.0344(14) Uani 1 1 d . U . . .
O8 O 0.2109(5) 0.5141(3) 0.5547(5) 0.0397(15) Uani 1 1 d . U . . .
O9 O 0.3542(4) 0.4649(2) 0.4965(4) 0.0172(12) Uani 1 1 d . . . . .
O10 O 0.3449(4) 0.4944(3) 0.3528(4) 0.0196(12) Uani 1 1 d . . . . .
O11 O 0.2117(4) 0.6042(3) 0.2180(5) 0.0335(15) Uani 1 1 d . . . . .
O12 O 0.2696(5) 0.6363(3) 0.1138(5) 0.0342(15) Uani 1 1 d . . . . .
O13 O 0.4800(4) 0.5213(2) 0.7089(4) 0.0189(12) Uani 1 1 d . . . . .
O14 O 0.6160(4) 0.5736(3) 0.8203(4) 0.0288(14) Uani 1 1 d . . . . .
O15 O 0.4116(4) 0.5489(3) 0.0992(4) 0.0246(13) Uani 1 1 d . . . . .
O16 O 0.5757(4) 0.5822(3) 0.1799(4) 0.0269(14) Uani 1 1 d . . . . .
O1W O 0.1292(4) 0.4917(3) 0.3544(4) 0.0284(14) Uani 1 1 d . . . . .
H1WA H 0.0645 0.4825 0.3278 0.043 Uiso 1 1 d R U . . .
H1WB H 0.1524 0.5000 0.4173 0.043 Uiso 1 1 d R U . . .
O2W O 0.2725(7) 0.7987(5) 0.4390(8) 0.096(3) Uani 1 1 d . . . . .
H2WD H 0.2674 0.7584 0.4447 0.115 Uiso 1 1 d R U . . .
H2WB H 0.2599 0.8181 0.4822 0.144 Uiso 1 1 d R U . . .
O3W O 0.1704(6) 0.6731(4) 0.3674(6) 0.072(3) Uani 1 1 d . . . . .
H3WA H 0.1275 0.7016 0.3653 0.107 Uiso 1 1 d R U . . .
H3WB H 0.2004 0.6787 0.3310 0.107 Uiso 1 1 d R U . . .
O17 O 0.2774(7) 0.3597(4) 0.0008(7) 0.043(3) Uani 0.749(12) 1 d D U P A 1
H17A H 0.3106 0.3830 0.0522 0.065 Uiso 0.749(12) 1 calc R U P A 1
C27 C 0.2495(13) 0.2986(8) 0.0324(13) 0.062(4) Uani 0.749(12) 1 d D U P A 1
H27A H 0.2426 0.2648 -0.0160 0.093 Uiso 0.749(12) 1 calc R U P A 1
H27B H 0.1830 0.3037 0.0336 0.093 Uiso 0.749(12) 1 calc R U P A 1
H27C H 0.3046 0.2869 0.1005 0.093 Uiso 0.749(12) 1 calc R U P A 1
O17' O 0.260(2) 0.2670(15) 0.094(2) 0.055(5) Uani 0.251(12) 1 d D U P A 2
H17B H 0.2923 0.2328 0.1188 0.083 Uiso 0.251(12) 1 calc R U P A 2
C27' C 0.310(4) 0.302(2) 0.041(3) 0.052(5) Uani 0.251(12) 1 d D U P A 2
H27D H 0.3065 0.2752 -0.0150 0.078 Uiso 0.251(12) 1 calc R U P A 2
H27E H 0.3838 0.3102 0.0895 0.078 Uiso 0.251(12) 1 calc R U P A 2
H27F H 0.2738 0.3424 0.0138 0.078 Uiso 0.251(12) 1 calc R U P A 2

loop_
_atom_site_aniso_label
_atom_site_aniso_U_11
_atom_site_aniso_U_22
_atom_site_aniso_U_33
_atom_site_aniso_U_23
_atom_site_aniso_U_13
_atom_site_aniso_U_12
Dy1 0.0187(2) 0.0204(2) 0.0155(2) 0.00251(16) 0.00946(17) -0.00068(16)
Dy2 0.0182(2) 0.0212(2) 0.0170(2) 0.00329(16) 0.00998(17) 0.00038(16)
Dy3 0.0162(2) 0.0223(2) 0.0168(2) 0.00019(16) 0.00863(17) -0.00189(16)
C1 0.026(5) 0.032(5) 0.020(5) -0.002(4) 0.013(4) -0.004(4)
C2 0.033(5) 0.027(5) 0.026(5) 0.001(4) 0.022(4) -0.001(4)
C3 0.035(5) 0.051(6) 0.017(5) 0.002(4) 0.012(4) -0.013(5)
C4 0.023(4) 0.021(4) 0.021(5) 0.003(3) 0.013(4) 0.000(4)
C5 0.018(4) 0.025(5) 0.013(4) 0.004(3) 0.004(4) -0.001(4)
C6 0.029(5) 0.026(5) 0.028(5) -0.007(4) 0.020(4) -0.011(4)
C7 0.023(5) 0.036(5) 0.014(4) -0.004(4) 0.009(4) -0.002(4)
C8 0.021(4) 0.019(4) 0.019(5) -0.003(3) 0.010(4) 0.003(4)
C9 0.016(4) 0.025(4) 0.021(5) 0.002(4) 0.009(4) -0.001(4)
C10 0.025(5) 0.026(5) 0.026(5) 0.003(4) 0.012(4) 0.006(4)
C11 0.021(5) 0.036(5) 0.024(5) 0.012(4) 0.011(4) 0.005(4)
C12 0.021(4) 0.041(5) 0.016(5) 0.014(4) 0.009(4) 0.002(4)
C13 0.026(3) 0.031(3) 0.053(4) -0.015(3) 0.011(3) 0.002(3)
C14 0.030(5) 0.029(5) 0.053(6) -0.007(4) 0.004(5) 0.006(4)
C15 0.025(5) 0.028(5) 0.013(4) 0.009(4) 0.006(4) 0.004(4)
C16 0.043(6) 0.019(5) 0.046(6) -0.001(4) 0.024(5) 0.005(4)
C17 0.053(4) 0.044(4) 0.033(3) 0.013(3) 0.033(3) 0.018(3)
C18 0.092(7) 0.070(6) 0.058(6) 0.022(5) 0.049(5) 0.049(5)
C19 0.011(4) 0.023(4) 0.023(5) 0.001(4) 0.010(4) 0.004(3)
C20 0.044(6) 0.024(5) 0.020(5) -0.001(4) 0.022(4) -0.007(4)
C21 0.022(5) 0.039(6) 0.036(6) -0.005(5) 0.009(5) 0.007(4)
C22 0.043(6) 0.041(6) 0.057(7) 0.005(5) 0.021(6) 0.031(5)
C23 0.039(5) 0.013(4) 0.018(5) -0.003(3) 0.017(4) -0.004(4)
C24 0.037(6) 0.026(5) 0.044(6) -0.004(4) 0.021(5) 0.009(4)
C25 0.025(5) 0.026(5) 0.019(5) -0.001(4) 0.013(4) 0.000(4)
C26 0.025(5) 0.045(6) 0.011(4) -0.009(4) 0.007(4) -0.010(4)
N1 0.033(4) 0.023(4) 0.025(4) 0.004(3) 0.018(4) -0.002(3)
N2 0.022(4) 0.043(5) 0.028(5) 0.007(4) 0.014(4) -0.003(3)
N3 0.021(4) 0.049(5) 0.009(4) 0.003(3) 0.006(3) -0.009(3)
N4 0.028(4) 0.038(4) 0.013(4) -0.002(3) 0.013(3) -0.011(3)
N5 0.018(4) 0.022(4) 0.031(4) 0.000(3) 0.014(3) -0.003(3)
N6 0.018(4) 0.030(4) 0.010(4) 0.000(3) 0.006(3) -0.002(3)
N7 0.022(4) 0.042(5) 0.013(4) 0.008(3) 0.008(3) 0.009(3)
N8 0.019(4) 0.019(4) 0.024(4) 0.010(3) 0.008(3) 0.002(3)
O1 0.015(3) 0.028(3) 0.024(3) 0.002(2) 0.011(3) -0.009(2)
O2 0.020(3) 0.029(3) 0.016(3) 0.003(2) 0.009(3) -0.008(2)
O3 0.036(3) 0.039(3) 0.060(4) -0.022(3) -0.004(3) 0.006(3)
O4 0.028(3) 0.038(3) 0.073(4) -0.024(3) 0.002(3) 0.005(3)
O5 0.025(3) 0.024(3) 0.024(3) 0.000(2) 0.007(3) -0.005(3)
O6 0.028(3) 0.013(3) 0.024(3) 0.002(2) 0.016(3) 0.000(2)
O7 0.052(4) 0.037(3) 0.030(3) 0.008(2) 0.031(3) 0.010(3)
O8 0.048(3) 0.050(4) 0.027(3) 0.012(3) 0.022(3) 0.023(3)
O9 0.022(3) 0.021(3) 0.011(3) 0.004(2) 0.009(2) -0.002(2)
O10 0.019(3) 0.025(3) 0.017(3) 0.001(2) 0.010(3) -0.002(2)
O11 0.025(3) 0.044(4) 0.037(4) 0.008(3) 0.019(3) 0.009(3)
O12 0.037(4) 0.028(4) 0.038(4) 0.008(3) 0.019(3) 0.008(3)
O13 0.022(3) 0.019(3) 0.018(3) 0.000(2) 0.011(3) 0.000(2)
O14 0.024(3) 0.027(3) 0.028(4) -0.005(3) 0.006(3) -0.005(3)
O15 0.021(3) 0.034(4) 0.026(3) 0.003(3) 0.018(3) -0.003(3)
O16 0.026(3) 0.035(4) 0.020(3) 0.000(3) 0.012(3) -0.009(3)
O1W 0.023(3) 0.044(4) 0.018(3) -0.001(3) 0.009(3) 0.002(3)
O2W 0.098(7) 0.077(7) 0.140(10) -0.043(6) 0.077(7) -0.030(6)
O3W 0.052(5) 0.102(7) 0.075(6) -0.008(5) 0.042(5) 0.007(5)
O17 0.050(5) 0.050(5) 0.031(5) -0.019(4) 0.020(4) -0.016(4)
C27 0.064(7) 0.047(6) 0.044(7) -0.004(5) 0.000(7) -0.011(6)
O17' 0.060(9) 0.053(9) 0.034(9) -0.003(7) 0.007(8) -0.011(8)
C27' 0.056(8) 0.050(8) 0.036(8) -0.011(7) 0.010(8) -0.011(8)

loop_
_atom_type_symbol
_atom_type_description
_atom_type_scat_dispersion_real
_atom_type_scat_dispersion_imag
_atom_type_scat_source
C C 0.0033 0.0016 'International Tables Vol C Tables 4.2.6.8 and 6.1.1.4'
H H 0.0000 0.0000 'International Tables Vol C Tables 4.2.6.8 and 6.1.1.4'
N N 0.0061 0.0033 'International Tables Vol C Tables 4.2.6.8 and 6.1.1.4'
O O 0.0106 0.0060 'International Tables Vol C Tables 4.2.6.8 and 6.1.1.4'
Dy Dy -0.1892 4.4098 'International Tables Vol C Tables 4.2.6.8 and 6.1.1.4'

loop_
_geom_angle_atom_site_label_1
_geom_angle_atom_site_label_2
_geom_angle_atom_site_label_3
_geom_angle
_geom_angle_site_symmetry_1
_geom_angle_site_symmetry_3
O16 Dy1 O13 82.11(19) 3_666 .
O16 Dy1 O9 154.84(19) 3_666 .
O13 Dy1 O9 80.21(18) . .
O16 Dy1 O8 127.2(2) 3_666 .
O13 Dy1 O8 93.5(2) . .
O9 Dy1 O8 71.85(19) . .
O16 Dy1 O5 79.8(2) 3_666 .
O13 Dy1 O5 118.84(18) . .
O9 Dy1 O5 93.21(19) . .
O8 Dy1 O5 142.0(2) . .
O16 Dy1 O1 132.28(19) 3_666 .
O13 Dy1 O1 144.90(18) . .
O9 Dy1 O1 65.02(17) . .
O8 Dy1 O1 72.0(2) . .
O5 Dy1 O1 69.97(18) . .
O16 Dy1 O7 75.2(2) 3_666 .
O13 Dy1 O7 78.46(19) . .
O9 Dy1 O7 118.07(19) . .
O8 Dy1 O7 52.5(2) . .
O5 Dy1 O7 147.29(19) . .
O1 Dy1 O7 113.0(2) . .
O16 Dy1 N1 72.5(2) 3_666 .
O13 Dy1 N1 146.7(2) . .
O9 Dy1 N1 130.0(2) . .
O8 Dy1 N1 85.4(2) . .
O5 Dy1 N1 78.0(2) . .
O1 Dy1 N1 65.8(2) . .
O7 Dy1 N1 74.6(2) . .
O16 Dy1 O6 77.84(19) 3_666 .
O13 Dy1 O6 67.11(17) . .
O9 Dy1 O6 78.86(17) . .
O8 Dy1 O6 147.4(2) . .
O5 Dy1 O6 52.09(17) . .
O1 Dy1 O6 108.36(17) . .
O7 Dy1 O6 138.6(2) . .
N1 Dy1 O6 125.4(2) . .
O15 Dy2 O6 83.45(19) . 3_666
O15 Dy2 O10 149.96(19) . .
O6 Dy2 O10 82.99(18) 3_666 .
O15 Dy2 O14 77.5(2) . 3_666
O6 Dy2 O14 117.73(19) 3_666 3_666
O10 Dy2 O14 85.33(19) . 3_666
O15 Dy2 O11 126.7(2) . .
O6 Dy2 O11 87.6(2) 3_666 .
O10 Dy2 O11 79.29(19) . .
O14 Dy2 O11 148.6(2) 3_666 .
O15 Dy2 O2 129.85(19) . .
O6 Dy2 O2 145.83(18) 3_666 .
O10 Dy2 O2 64.09(18) . .
O14 Dy2 O2 70.63(19) 3_666 .
O11 Dy2 O2 78.0(2) . .
O15 Dy2 O12 73.5(2) . .
O6 Dy2 O12 79.85(19) 3_666 .
O10 Dy2 O12 129.8(2) . .
O14 Dy2 O12 143.9(2) 3_666 .
O11 Dy2 O12 53.2(2) . .
O2 Dy2 O12 113.58(19) . .
O15 Dy2 N8 71.7(2) . .
O6 Dy2 N8 146.81(19) 3_666 .
O10 Dy2 N8 128.9(2) . .
O14 Dy2 N8 78.6(2) 3_666 .
O11 Dy2 N8 90.0(2) . .
O2 Dy2 N8 64.86(19) . .
O12 Dy2 N8 72.3(2) . .
O15 Dy2 O13 72.99(18) . 3_666
O6 Dy2 O13 66.55(17) 3_666 3_666
O10 Dy2 O13 77.03(17) . 3_666
O14 Dy2 O13 51.22(17) 3_666 3_666
O11 Dy2 O13 146.62(19) . 3_666
O2 Dy2 O13 111.45(17) . 3_666
O12 Dy2 O13 134.46(19) . 3_666
N8 Dy2 O13 123.29(19) . 3_666
O15 Dy2 C23 73.4(2) . 3_666
O6 Dy2 C23 92.4(2) 3_666 3_666
O10 Dy2 C23 80.6(2) . 3_666
O14 Dy2 C23 25.3(2) 3_666 3_666
O11 Dy2 C23 159.7(2) . 3_666
O2 Dy2 C23 91.0(2) . 3_666
O12 Dy2 C23 146.6(2) . 3_666
N8 Dy2 C23 100.9(2) . 3_666
O13 Dy2 C23 25.90(19) 3_666 3_666
O4 Dy3 O1W 146.8(2) . .
O4 Dy3 O3 54.0(2) . .
O1W Dy3 O3 158.2(2) . .
O4 Dy3 O1 87.5(2) . .
O1W Dy3 O1 76.21(19) . .
O3 Dy3 O1 105.1(2) . .
O4 Dy3 O2 107.4(2) . .
O1W Dy3 O2 85.00(19) . .
O3 Dy3 O2 93.4(2) . .
O1 Dy3 O2 161.00(18) . .
O4 Dy3 O10 79.4(2) . .
O1W Dy3 O10 80.19(18) . .
O3 Dy3 O10 117.9(2) . .
O1 Dy3 O10 111.86(17) . .
O2 Dy3 O10 61.26(17) . .
O4 Dy3 N4 112.8(3) . .
O1W Dy3 N4 84.3(2) . .
O3 Dy3 N4 77.9(3) . .
O1 Dy3 N4 60.82(19) . .
O2 Dy3 N4 120.6(2) . .
O10 Dy3 N4 164.2(2) . .
O4 Dy3 N5 124.2(2) . .
O1W Dy3 N5 88.8(2) . .
O3 Dy3 N5 71.8(2) . .
O1 Dy3 N5 121.17(19) . .
O2 Dy3 N5 60.23(19) . .
O10 Dy3 N5 121.11(19) . .
N4 Dy3 N5 61.3(2) . .
O4 Dy3 O9 72.1(2) . .
O1W Dy3 O9 74.78(18) . .
O3 Dy3 O9 125.5(2) . .
O1 Dy3 O9 61.96(16) . .
O2 Dy3 O9 110.65(17) . .
O10 Dy3 O9 50.31(16) . .
N4 Dy3 O9 122.15(19) . .
N5 Dy3 O9 162.28(19) . .
N1 C1 C2 121.2(8) . .
N1 C1 H1A 119.4 . .
C2 C1 H1A 119.4 . .
N2 C2 C1 122.7(8) . .
N2 C2 H2A 118.7 . .
C1 C2 H2A 118.7 . .
N2 C3 C4 121.7(8) . .
N2 C3 H3A 119.1 . .
C4 C3 H3A 119.1 . .
N1 C4 C3 122.8(8) . .
N1 C4 C5 116.1(7) . .
C3 C4 C5 121.1(8) . .
N3 C5 O1 126.7(7) . .
N3 C5 C4 114.8(7) . .
O1 C5 C4 118.3(7) . .
N4 C6 C7 115.7(8) . .
N4 C6 H6A 122.1 . .
C7 C6 H6A 122.1 . .
N5 C7 C6 117.7(8) . .
N5 C7 H7A 121.2 . .
C6 C7 H7A 121.2 . .
O2 C8 N6 126.6(7) . .
O2 C8 C9 118.4(7) . .
N6 C8 C9 115.0(7) . .
N8 C9 C10 121.2(7) . .
N8 C9 C8 116.1(7) . .
C10 C9 C8 122.7(7) . .
N7 C10 C9 121.7(8) . .
N7 C10 H10A 119.1 . .
C9 C10 H10A 119.1 . .
N7 C11 C12 122.8(8) . .
N7 C11 H11A 118.6 . .
C12 C11 H11A 118.6 . .
N8 C12 C11 121.9(8) . .
N8 C12 H12A 119.1 . .
C11 C12 H12A 119.1 . .
O4 C13 O3 118.6(9) . .
O4 C13 C14 120.1(9) . .
O3 C13 C14 121.3(8) . .
C13 C14 H14A 109.5 . .
C13 C14 H14B 109.5 . .
H14A C14 H14B 109.5 . .
C13 C14 H14C 109.5 . .
H14A C14 H14C 109.5 . .
H14B C14 H14C 109.5 . .
O5 C15 O6 118.9(8) . .
O5 C15 C16 120.6(8) . .
O6 C15 C16 120.4(7) . .
C15 C16 H16A 109.5 . .
C15 C16 H16B 109.5 . .
H16A C16 H16B 109.5 . .
C15 C16 H16C 109.5 . .
H16A C16 H16C 109.5 . .
H16B C16 H16C 109.5 . .
O7 C17 O8 118.9(9) . .
O7 C17 C18 119.9(9) . .
O8 C17 C18 121.1(9) . .
C17 C18 H18A 109.5 . .
C17 C18 H18B 109.5 . .
H18A C18 H18B 109.5 . .
C17 C18 H18C 109.5 . .
H18A C18 H18C 109.5 . .
H18B C18 H18C 109.5 . .
O9 C19 O10 116.9(7) . .
O9 C19 C20 122.0(7) . .
O10 C19 C20 121.0(7) . .
C19 C20 H20A 109.5 . .
C19 C20 H20B 109.5 . .
H20A C20 H20B 109.5 . .
C19 C20 H20C 109.5 . .
H20A C20 H20C 109.5 . .
H20B C20 H20C 109.5 . .
O12 C21 O11 118.9(8) . .
O12 C21 C22 120.8(9) . .
O11 C21 C22 120.3(9) . .
O14 C23 O13 119.2(7) . .
O14 C23 C24 120.4(7) . .
O13 C23 C24 120.3(8) . .
O14 C23 Dy2 54.7(4) . 3_666
O13 C23 Dy2 64.5(4) . 3_666
C24 C23 Dy2 175.1(6) . 3_666
C23 C24 H24A 109.5 . .
C23 C24 H24B 109.5 . .
H24A C24 H24B 109.5 . .
C23 C24 H24C 109.5 . .
H24A C24 H24C 109.5 . .
H24B C24 H24C 109.5 . .
O16 C25 O15 122.9(8) . .
O16 C25 C26 119.5(7) . .
O15 C25 C26 117.5(7) . .
C25 C26 H26A 109.5 . .
C25 C26 H26B 109.5 . .
H26A C26 H26B 109.5 . .
C25 C26 H26C 109.5 . .
H26A C26 H26C 109.5 . .
H26B C26 H26C 109.5 . .
C4 N1 C1 115.4(7) . .
C4 N1 Dy1 118.2(5) . .
C1 N1 Dy1 126.5(6) . .
C2 N2 C3 116.1(8) . .
C5 N3 N4 109.2(7) . .
C6 N4 N3 114.4(7) . .
C6 N4 Dy3 122.9(5) . .
N3 N4 Dy3 122.7(5) . .
C7 N5 N6 114.6(7) . .
C7 N5 Dy3 121.4(6) . .
N6 N5 Dy3 123.5(5) . .
C8 N6 N5 107.7(6) . .
C10 N7 C11 115.7(7) . .
C12 N8 C9 116.7(7) . .
C12 N8 Dy2 125.1(6) . .
C9 N8 Dy2 118.2(5) . .
C5 O1 Dy1 121.7(5) . .
C5 O1 Dy3 120.5(5) . .
Dy1 O1 Dy3 117.4(2) . .
C8 O2 Dy2 122.2(5) . .
C8 O2 Dy3 120.6(5) . .
Dy2 O2 Dy3 116.2(2) . .
C13 O3 Dy3 92.8(5) . .
C13 O4 Dy3 94.7(6) . .
C15 O5 Dy1 98.2(5) . .
C15 O6 Dy2 147.4(5) . 3_666
C15 O6 Dy1 90.5(5) . .
Dy2 O6 Dy1 111.5(2) 3_666 .
C17 O7 Dy1 92.7(5) . .
C17 O8 Dy1 95.6(6) . .
C19 O9 Dy1 145.6(5) . .
C19 O9 Dy3 92.6(4) . .
Dy1 O9 Dy3 115.6(2) . .
C19 O10 Dy2 144.8(5) . .
C19 O10 Dy3 94.2(4) . .
Dy2 O10 Dy3 117.1(2) . .
C21 O11 Dy2 94.1(5) . .
C21 O12 Dy2 93.8(6) . .
C23 O13 Dy1 151.0(5) . .
C23 O13 Dy2 89.6(5) . 3_666
Dy1 O13 Dy2 108.54(19) . 3_666
C23 O14 Dy2 100.0(5) . 3_666
C25 O15 Dy2 142.3(5) . .
C25 O16 Dy1 139.0(5) . 3_666
Dy3 O1W H1WA 109.4 . .
Dy3 O1W H1WB 109.2 . .
H1WA O1W H1WB 109.5 . .
H2WD O2W H2WB 109.5 . .
H3WA O3W H3WB 117.9 . .
C27 O17 H17A 109.5 . .
O17 C27 H27A 109.5 . .
O17 C27 H27B 109.5 . .
H27A C27 H27B 109.5 . .
O17 C27 H27C 109.5 . .
H27A C27 H27C 109.5 . .
H27B C27 H27C 109.5 . .
C27' O17' H17B 109.5 . .
O17' C27' H27D 109.5 . .
O17' C27' H27E 109.5 . .
H27D C27' H27E 109.5 . .
O17' C27' H27F 109.5 . .
H27D C27' H27F 109.5 . .
H27E C27' H27F 109.5 . .

loop_
_geom_bond_atom_site_label_1
_geom_bond_atom_site_label_2
_geom_bond_distance
_geom_bond_site_symmetry_2
Dy1 O16 2.288(6) 3_666
Dy1 O13 2.359(5) .
Dy1 O9 2.364(5) .
Dy1 O8 2.404(6) .
Dy1 O5 2.405(6) .
Dy1 O1 2.443(5) .
Dy1 O7 2.472(6) .
Dy1 N1 2.530(7) .
Dy1 O6 2.557(5) .
Dy2 O15 2.276(5) .
Dy2 O6 2.328(5) 3_666
Dy2 O10 2.351(5) .
Dy2 O14 2.400(6) 3_666
Dy2 O11 2.434(6) .
Dy2 O2 2.449(5) .
Dy2 O12 2.455(6) .
Dy2 N8 2.540(7) .
Dy2 O13 2.615(5) 3_666
Dy2 C23 2.896(8) 3_666
Dy3 O4 2.328(6) .
Dy3 O1W 2.333(6) .
Dy3 O3 2.361(6) .
Dy3 O1 2.447(5) .
Dy3 O2 2.464(5) .
Dy3 O10 2.536(5) .
Dy3 N4 2.536(7) .
Dy3 N5 2.553(7) .
Dy3 O9 2.570(5) .
C1 N1 1.343(10) .
C1 C2 1.400(11) .
C1 H1A 0.9500 .
C2 N2 1.315(11) .
C2 H2A 0.9500 .
C3 N2 1.338(11) .
C3 C4 1.379(11) .
C3 H3A 0.9500 .
C4 N1 1.336(10) .
C4 C5 1.500(11) .
C5 N3 1.285(10) .
C5 O1 1.293(9) .
C6 N4 1.300(10) .
C6 C7 1.428(11) .
C6 H6A 0.9500 .
C7 N5 1.290(10) .
C7 H7A 0.9500 .
C8 O2 1.290(9) .
C8 N6 1.317(10) .
C8 C9 1.469(11) .
C9 N8 1.343(10) .
C9 C10 1.405(11) .
C10 N7 1.335(11) .
C10 H10A 0.9500 .
C11 N7 1.354(10) .
C11 C12 1.362(11) .
C11 H11A 0.9500 .
C12 N8 1.339(10) .
C12 H12A 0.9500 .
C13 O4 1.231(11) .
C13 O3 1.244(11) .
C13 C14 1.485(12) .
C14 H14A 0.9800 .
C14 H14B 0.9800 .
C14 H14C 0.9800 .
C15 O5 1.259(10) .
C15 O6 1.276(9) .
C15 C16 1.500(11) .
C16 H16A 0.9800 .
C16 H16B 0.9800 .
C16 H16C 0.9800 .
C17 O7 1.247(11) .
C17 O8 1.260(11) .
C17 C18 1.474(13) .
C18 H18A 0.9800 .
C18 H18B 0.9800 .
C18 H18C 0.9800 .
C19 O9 1.273(9) .
C19 O10 1.275(9) .
C19 C20 1.459(11) .
C20 H20A 0.9800 .
C20 H20B 0.9800 .
C20 H20C 0.9800 .
C21 O12 1.259(11) .
C21 O11 1.286(11) .
C21 C22 1.516(12) .
C23 O14 1.257(10) .
C23 O13 1.265(9) .
C23 C24 1.488(11) .
C23 Dy2 2.896(8) 3_666
C24 H24A 0.9800 .
C24 H24B 0.9800 .
C24 H24C 0.9800 .
C25 O16 1.254(9) .
C25 O15 1.260(9) .
C25 C26 1.497(11) .
C26 H26A 0.9800 .
C26 H26B 0.9800 .
C26 H26C 0.9800 .
N3 N4 1.373(9) .
N5 N6 1.372(9) .
O6 Dy2 2.328(5) 3_666
O13 Dy2 2.615(5) 3_666
O14 Dy2 2.400(6) 3_666
O16 Dy1 2.288(6) 3_666
O1W H1WA 0.8500 .
O1W H1WB 0.8500 .
O2W H2WD 0.8497 .
O2W H2WB 0.8503 .
O3W H3WA 0.8500 .
O3W H3WB 0.8500 .
O17 C27 1.477(18) .
O17 H17A 0.8400 .
C27 H27A 0.9800 .
C27 H27B 0.9800 .
C27 H27C 0.9800 .
O17' C27' 1.49(2) .
O17' H17B 0.8400 .
C27' H27D 0.9800 .
C27' H27E 0.9800 .
C27' H27F 0.9800 .

loop_
_geom_hbond_atom_site_label_D
_geom_hbond_atom_site_label_H
_geom_hbond_atom_site_label_A
_geom_hbond_distance_DH
_geom_hbond_distance_HA
_geom_hbond_distance_DA
_geom_hbond_angle_DHA
_geom_hbond_site_symmetry_A
O17 H17A O14 0.84 1.91 2.744(10) 172.0 3_666
O3W H3WB O11 0.85 2.35 2.940(10) 126.7 .
O3W H3WA N2 0.85 2.39 2.968(10) 126.2 3_566
O2W H2WB O12 0.85 2.12 2.954(11) 165.5 4_576
O2W H2WD O3W 0.85 2.22 2.947(12) 143.3 .
O1W H1WB O8 0.85 1.83 2.680(8) 175.6 .
O1W H1WA N7 0.85 2.17 2.702(9) 120.3 3_565
C20 H20A O4 0.98 2.45 3.319(11) 146.8 3_666
C14 H14A O5 0.98 2.60 3.488(12) 151.1 4_565
C12 H12A O15 0.95 2.39 2.893(10) 113.0 .
C2 H2A O17 0.95 2.44 3.081(12) 124.5 1_556
C1 H1A O16 0.95 2.40 2.931(10) 115.1 3_666

loop_
_geom_torsion_atom_site_label_1
_geom_torsion_atom_site_label_2
_geom_torsion_atom_site_label_3
_geom_torsion_atom_site_label_4
_geom_torsion
_geom_torsion_site_symmetry_1
_geom_torsion_site_symmetry_4
N1 C1 C2 N2 3.7(13) . .
N2 C3 C4 N1 -0.6(14) . .
N2 C3 C4 C5 -177.6(8) . .
N1 C4 C5 N3 -175.0(8) . .
C3 C4 C5 N3 2.2(12) . .
N1 C4 C5 O1 0.1(11) . .
C3 C4 C5 O1 177.3(8) . .
N4 C6 C7 N5 -2.6(12) . .
O2 C8 C9 N8 3.6(11) . .
N6 C8 C9 N8 -177.6(7) . .
O2 C8 C9 C10 -176.3(7) . .
N6 C8 C9 C10 2.5(11) . .
N8 C9 C10 N7 1.4(12) . .
C8 C9 C10 N7 -178.7(8) . .
N7 C11 C12 N8 1.8(13) . .
C3 C4 N1 C1 2.5(12) . .
C5 C4 N1 C1 179.7(7) . .
C3 C4 N1 Dy1 -176.9(7) . .
C5 C4 N1 Dy1 0.3(9) . .
C2 C1 N1 C4 -4.0(12) . .
C2 C1 N1 Dy1 175.4(6) . .
C1 C2 N2 C3 -1.5(13) . .
C4 C3 N2 C2 0.0(14) . .
O1 C5 N3 N4 -2.7(12) . .
C4 C5 N3 N4 171.9(7) . .
C7 C6 N4 N3 171.9(7) . .
C7 C6 N4 Dy3 -6.2(11) . .
C5 N3 N4 C6 -175.9(8) . .
C5 N3 N4 Dy3 2.2(9) . .
C6 C7 N5 N6 -178.0(7) . .
C6 C7 N5 Dy3 10.1(10) . .
O2 C8 N6 N5 1.0(11) . .
C9 C8 N6 N5 -177.8(6) . .
C7 N5 N6 C8 178.0(7) . .
Dy3 N5 N6 C8 -10.3(8) . .
C9 C10 N7 C11 -0.1(11) . .
C12 C11 N7 C10 -1.5(12) . .
C11 C12 N8 C9 -0.5(12) . .
C11 C12 N8 Dy2 179.9(6) . .
C10 C9 N8 C12 -1.1(11) . .
C8 C9 N8 C12 179.0(7) . .
C10 C9 N8 Dy2 178.6(6) . .
C8 C9 N8 Dy2 -1.3(9) . .
N3 C5 O1 Dy1 174.0(7) . .
C4 C5 O1 Dy1 -0.5(9) . .
N3 C5 O1 Dy3 2.0(11) . .
C4 C5 O1 Dy3 -172.5(5) . .
N6 C8 O2 Dy2 177.1(6) . .
C9 C8 O2 Dy2 -4.3(9) . .
N6 C8 O2 Dy3 8.8(10) . .
C9 C8 O2 Dy3 -172.5(5) . .
O4 C13 O3 Dy3 -2.2(11) . .
C14 C13 O3 Dy3 175.6(9) . .
O3 C13 O4 Dy3 2.2(12) . .
C14 C13 O4 Dy3 -175.6(9) . .
O6 C15 O5 Dy1 6.0(8) . .
C16 C15 O5 Dy1 -173.4(7) . .
O5 C15 O6 Dy2 128.3(8) . 3_666
C16 C15 O6 Dy2 -52.2(13) . 3_666
O5 C15 O6 Dy1 -5.6(7) . .
C16 C15 O6 Dy1 173.8(7) . .
O8 C17 O7 Dy1 5.6(10) . .
C18 C17 O7 Dy1 -171.6(10) . .
O7 C17 O8 Dy1 -5.8(10) . .
C18 C17 O8 Dy1 171.3(10) . .
O10 C19 O9 Dy1 -170.8(5) . .
C20 C19 O9 Dy1 4.7(13) . .
O10 C19 O9 Dy3 -24.3(7) . .
C20 C19 O9 Dy3 151.3(7) . .
O9 C19 O10 Dy2 178.5(5) . .
C20 C19 O10 Dy2 2.8(13) . .
O9 C19 O10 Dy3 24.7(7) . .
C20 C19 O10 Dy3 -150.9(7) . .
O12 C21 O11 Dy2 0.1(9) . .
C22 C21 O11 Dy2 -178.8(8) . .
O11 C21 O12 Dy2 -0.1(9) . .
C22 C21 O12 Dy2 178.8(8) . .
O14 C23 O13 Dy1 131.0(9) . .
C24 C23 O13 Dy1 -50.7(15) . .
Dy2 C23 O13 Dy1 129.9(10) 3_666 .
O14 C23 O13 Dy2 1.1(8) . 3_666
C24 C23 O13 Dy2 179.4(7) . 3_666
O13 C23 O14 Dy2 -1.2(8) . 3_666
C24 C23 O14 Dy2 -179.6(7) . 3_666
O16 C25 O15 Dy2 17.7(14) . .
C26 C25 O15 Dy2 -159.6(6) . .
O15 C25 O16 Dy1 11.8(14) . 3_666
C26 C25 O16 Dy1 -170.9(6) . 3_666
